data_4300018
loop_
_publ_author_name
'Jorge A. R. Navarro'
'Eva Freisinger'
'Bernhard Lippert'

_publ_contact_author_address
; Fachbereich Chemie
  Universit\"at Dortmund
  Otto-Hahn-Str. 6
  D-44221 Dortmund
  Germany
;
_publ_contact_author_email lippert@pop.uni-dortmund.de
_publ_contact_author_fax 'Int. code + (231) 755-3797'
_publ_contact_author_name 'Prof. Bernhard Lippert'
_publ_contact_author_phone '231 755-3840'
_publ_section_title
;
From Simple trans-[a2Pt(2-hydroxypyrimidine)2]2+ (a = NH3, CH3NH2) Complexes
to Structures of Higher Complexity. Molecular Recognition of
2-Aminopyrimidine by Hydrogen Bond Formation and Reactivity toward
Additional Metal Ions
;
_journal_name_full 'Inorganic Chemistry'
_journal_page_first 1059
_journal_page_last 1065
_journal_paper_doi 10.1021/ic9903634
_journal_volume 39
_journal_year 2000
_chemical_formula_structural 'trans-[(CH3NH2)2Pt(2-Hydroxypyrimidine)2](NO3)2 * 1.5 H2O'
_chemical_formula_sum 'C10 H21 N8 O9.5 Pt'
_chemical_formula_weight 600.44
_space_group_IT_number 2
_symmetry_cell_setting triclinic
_symmetry_space_group_name_Hall '-P 1'
_symmetry_space_group_name_H-M 'P -1'
_atom_sites_solution_hydrogens geom
_atom_sites_solution_primary patterson
_atom_sites_solution_secondary difmap
_audit_creation_method SHELXL
_cell_angle_alpha 68.21(3)
_cell_angle_beta 75.47(3)
_cell_angle_gamma 73.83(3)
_cell_formula_units_Z 2
_cell_length_a 9.300(2)
_cell_length_b 10.483(2)
_cell_length_c 11.050(2)
_cell_measurement_reflns_used 2866
_cell_measurement_temperature 163(2)
_cell_measurement_theta_max 24.74
_cell_measurement_theta_min 2.14
_cell_volume 947.5(4)
_computing_cell_refinement 'DENZO, SCALEPACK (Otwinowski, Minor, 1997)'
_computing_data_collection 'Collect, datacollection software, Nonius, 1998'
_computing_data_reduction 'DENZO, SCALEPACK (Otwinowski, Minor, 1997)'
_computing_molecular_graphics 'Siemens SHELXTL-PLUS(VMS)'
_computing_publication_material SHELXL-93
_computing_structure_refinement 'SHELXL-93 (Sheldrick, 1993)'
_computing_structure_solution 'SHELXS-86 (Sheldrick, 1990)'
_diffrn_ambient_temperature 163(2)
_diffrn_detector_area_resol_mean '19 vertical, 18 horizontal'
_diffrn_measurement_device Enraf-Nonius-KappaCCD
_diffrn_measurement_method
;
360 frames via \w-rotation (\D\w\=1\%) and two times 15s per frame
;
_diffrn_radiation_monochromator graphite
_diffrn_radiation_source 'fine-focus sealed tube'
_diffrn_radiation_type MoK\a
_diffrn_radiation_wavelength 0.71069
_diffrn_reflns_av_R_equivalents 0.056
_diffrn_reflns_av_sigmaI/netI 0.0317
_diffrn_reflns_limit_h_max 10
_diffrn_reflns_limit_h_min 0
_diffrn_reflns_limit_k_max 12
_diffrn_reflns_limit_k_min -11
_diffrn_reflns_limit_l_max 12
_diffrn_reflns_limit_l_min -12
_diffrn_reflns_number 2866
_diffrn_reflns_theta_max 24.74
_diffrn_reflns_theta_min 2.14
_exptl_absorpt_coefficient_mu 7.471
_exptl_absorpt_correction_T_max 0.1635
_exptl_absorpt_correction_T_min 0.1179
_exptl_absorpt_correction_type SCALEPACK
_exptl_crystal_colour colourless
_exptl_crystal_density_diffrn 2.105
_exptl_crystal_description block
_exptl_crystal_F_000 582
_exptl_crystal_size_max 0.50
_exptl_crystal_size_mid 0.48
_exptl_crystal_size_min 0.38
_refine_diff_density_max 1.282
_refine_diff_density_min -2.072
_refine_diff_density_rms 0.147
_refine_ls_extinction_coef 0.0058(6)
_refine_ls_extinction_expression Fc^*^=kFc[1+0.001xFc^2^\l^3^/sin(2\q)]^-1/4^
_refine_ls_extinction_method SHELXL
_refine_ls_goodness_of_fit_all 1.059
_refine_ls_goodness_of_fit_obs 1.085
_refine_ls_hydrogen_treatment refU
_refine_ls_matrix_type full
_refine_ls_number_parameters 268
_refine_ls_number_reflns 2861
_refine_ls_number_restraints 0
_refine_ls_restrained_S_all 1.592
_refine_ls_restrained_S_obs 1.085
_refine_ls_R_factor_all 0.0308
_refine_ls_R_factor_obs 0.0253
_refine_ls_shift/esd_max -0.029
_refine_ls_shift/esd_mean 0.001
_refine_ls_structure_factor_coef Fsqd
_refine_ls_weighting_details 'w=1/[\s^2^(Fo^2^)+(0.0461P)^2^+0.0000P] where P=(Fo^2^+2Fc^2^)/3'
_refine_ls_weighting_scheme calc
_refine_ls_wR_factor_all 0.0948
_refine_ls_wR_factor_obs 0.0623
_reflns_number_observed 2679
_reflns_number_total 2866
_reflns_observed_criterion >2sigma(I)
_cod_depositor_comments
;
The following automatic conversions were performed:

'_refine_ls_weighting_scheme' value 'calc
w=1/[\s^2^(Fo^2^)+(0.0461P)^2^+0.0000P] where P=(Fo^2^+2Fc^2^)/3' was
changed to 'calc'. New tag '_refine_ls_weighting_details' was
created. The value of the new tag was set to
'w=1/[\s^2^(Fo^2^)+(0.0461P)^2^+0.0000P] where P=(Fo^2^+2Fc^2^)/3'.

Automatic conversion script
Id: cif_fix_values 3143 2015-03-26 13:38:13Z robertas 
;
_cod_original_cell_volume 947.5(3)
_cod_original_formula_sum 'C10 H21 N8 O9.50 Pt'
_cod_database_code 4300018

loop_
_symmetry_equiv_pos_as_xyz
'x, y, z'
'-x, -y, -z'

loop_
_atom_site_aniso_label
_atom_site_aniso_U_11
_atom_site_aniso_U_22
_atom_site_aniso_U_33
_atom_site_aniso_U_23
_atom_site_aniso_U_13
_atom_site_aniso_U_12
Pt1 0.02350(15) 0.01474(14) 0.02089(14) -0.00602(9) -0.00662(8) 0.00192(8)
N8 0.032(2) 0.017(2) 0.021(2) -0.007(2) -0.009(2) 0.000(2)
N8' 0.030(2) 0.019(2) 0.026(2) -0.006(2) -0.007(2) 0.001(2)
C8 0.041(4) 0.063(4) 0.050(4) -0.032(4) 0.005(3) -0.025(3)
C8' 0.032(3) 0.034(3) 0.051(4) -0.018(3) -0.002(3) -0.006(2)
N1 0.023(2) 0.018(2) 0.025(2) -0.012(2) -0.002(2) 0.000(2)
C2 0.023(3) 0.020(2) 0.024(2) -0.007(2) -0.004(2) 0.000(2)
O2 0.035(2) 0.021(2) 0.030(2) -0.010(2) -0.014(2) -0.0002(15)
N3 0.027(2) 0.015(2) 0.025(2) -0.007(2) -0.003(2) 0.001(2)
C4 0.023(3) 0.022(2) 0.024(2) -0.004(2) -0.009(2) 0.005(2)
C5 0.027(3) 0.022(2) 0.026(2) -0.008(2) -0.009(2) 0.001(2)
C6 0.026(3) 0.023(2) 0.027(3) -0.012(2) -0.004(2) -0.008(2)
N1' 0.024(2) 0.021(2) 0.024(2) -0.008(2) -0.008(2) 0.001(2)
C2' 0.022(2) 0.022(2) 0.023(2) -0.008(2) -0.003(2) 0.003(2)
O2' 0.033(2) 0.020(2) 0.033(2) -0.010(2) -0.015(2) 0.0042(15)
N3' 0.029(2) 0.021(2) 0.024(2) -0.006(2) -0.009(2) 0.002(2)
C4' 0.024(3) 0.016(2) 0.033(3) -0.007(2) -0.003(2) 0.001(2)
C5' 0.033(3) 0.020(2) 0.035(3) -0.011(2) -0.008(2) -0.001(2)
C6' 0.028(3) 0.027(3) 0.022(2) -0.008(2) -0.007(2) -0.002(2)
N10 0.017(2) 0.024(2) 0.029(2) -0.008(2) -0.004(2) 0.004(2)
O11 0.033(2) 0.033(2) 0.034(2) -0.007(2) -0.017(2) 0.004(2)
O12 0.034(2) 0.023(2) 0.037(2) -0.012(2) -0.011(2) 0.0040(15)
O13 0.034(2) 0.031(2) 0.033(2) -0.019(2) -0.010(2) 0.006(2)
N20 0.030(2) 0.022(2) 0.027(2) -0.011(2) 0.002(2) -0.002(2)
O21 0.035(2) 0.023(2) 0.028(2) -0.007(2) -0.011(2) -0.0005(15)
O22 0.070(3) 0.024(2) 0.037(2) -0.014(2) -0.002(2) -0.016(2)
O23 0.037(2) 0.028(2) 0.028(2) -0.009(2) -0.0103(15) -0.005(2)
O1W 0.063(3) 0.065(3) 0.077(4) -0.030(3) -0.026(3) -0.001(3)
O2W 0.162(17) 0.158(16) 0.171(17) -0.014(14) -0.052(14) -0.069(13)

loop_
_atom_site_label
_atom_site_type_symbol
_atom_site_fract_x
_atom_site_fract_y
_atom_site_fract_z
_atom_site_U_iso_or_equiv
_atom_site_thermal_displace_type
_atom_site_occupancy
_atom_site_calc_flag
_atom_site_refinement_flags
_atom_site_disorder_group
Pt1 Pt 0.07184(2) 0.959510(15) 0.807791(15) 0.02033(11) Uani 1 d . .
N8 N -0.1261(5) 0.9358(4) 0.9415(4) 0.0234(9) Uani 1 d . .
H8A H -0.1019(5) 0.8692(4) 1.0170(4) 0.016(7) Uiso 1 calc R .
H8B H -0.1659(5) 1.0168(4) 0.9594(4) 0.016(7) Uiso 1 calc R .
N8' N 0.2697(5) 0.9863(4) 0.6766(4) 0.0265(9) Uani 1 d . .
H8'1 H 0.3188(5) 0.9031(4) 0.6660(4) 0.016(7) Uiso 1 calc R .
H8'2 H 0.2464(5) 1.0455(4) 0.5978(4) 0.016(7) Uiso 1 calc R .
C8 C -0.2454(7) 0.8983(8) 0.9026(7) 0.046(2) Uani 1 d . .
H8C H -0.3249(21) 0.8771(39) 0.9769(12) 0.047(8) Uiso 1 calc R .
H8D H -0.2027(12) 0.8177(24) 0.8739(35) 0.047(8) Uiso 1 calc R .
H8E H -0.2862(30) 0.9757(16) 0.8318(25) 0.047(8) Uiso 1 calc R .
C8' C 0.3751(7) 1.0425(6) 0.7176(6) 0.0386(14) Uani 1 d . .
H8'3 H 0.3251(16) 1.1328(19) 0.7265(36) 0.047(8) Uiso 1 calc R .
H8'4 H 0.4647(19) 1.0517(37) 0.6518(18) 0.047(8) Uiso 1 calc R .
H8'5 H 0.4027(34) 0.9791(21) 0.8007(19) 0.047(8) Uiso 1 calc R .
N1 N -0.0314(4) 1.1547(4) 0.7103(4) 0.0220(9) Uani 1 d . .
C2 C -0.0205(5) 1.2759(5) 0.7325(5) 0.0231(11) Uani 1 d . .
O2 O 0.0489(4) 1.2716(3) 0.8145(3) 0.0277(8) Uani 1 d . .
N3 N -0.0960(5) 1.4002(4) 0.6568(4) 0.0234(9) Uani 1 d . .
H3 H -0.0939(5) 1.4753(4) 0.6703(4) 0.032(5) Uiso 1 calc R .
C4 C -0.1733(5) 1.4149(5) 0.5633(5) 0.0251(11) Uani 1 d . .
H4 H -0.2199(5) 1.5034(5) 0.5140(5) 0.032(5) Uiso 1 calc R .
C5 C -0.1820(5) 1.2964(5) 0.5420(5) 0.0254(10) Uani 1 d . .
H5 H -0.2353(5) 1.3017(5) 0.4789(5) 0.032(5) Uiso 1 calc R .
C6 C -0.1084(5) 1.1696(5) 0.6180(5) 0.0232(10) Uani 1 d . .
H6 H -0.1130(5) 1.0888(5) 0.6038(5) 0.032(5) Uiso 1 calc R .
N1' N 0.1630(4) 0.7545(4) 0.8923(4) 0.0233(9) Uani 1 d . .
C2' C 0.2475(5) 0.7112(5) 0.9936(5) 0.0235(10) Uani 1 d . .
O2' O 0.2755(4) 0.7924(4) 1.0366(4) 0.0284(8) Uani 1 d . .
N3' N 0.2998(5) 0.5687(4) 1.0454(4) 0.0259(9) Uani 1 d . .
H3' H 0.3489(5) 0.5389(4) 1.1104(4) 0.032(5) Uiso 1 calc R .
C4' C 0.2790(6) 0.4734(5) 1.0008(5) 0.0261(11) Uani 1 d . .
H4' H 0.3195(6) 0.3786(5) 1.0380(5) 0.032(5) Uiso 1 calc R .
C5' C 0.1982(6) 0.5170(5) 0.9007(5) 0.0293(11) Uani 1 d . .
H5' H 0.1817(6) 0.4535(5) 0.8677(5) 0.032(5) Uiso 1 calc R .
C6' C 0.1419(6) 0.6584(5) 0.8505(5) 0.0262(11) Uani 1 d . .
H6' H 0.0853(6) 0.6890(5) 0.7828(5) 0.032(5) Uiso 1 calc R .
N10 N 0.5011(4) 0.6488(4) 0.7096(4) 0.0248(9) Uani 1 d . .
O11 O 0.4322(4) 0.7142(4) 0.6126(4) 0.0346(9) Uani 1 d . .
O12 O 0.5586(4) 0.5198(3) 0.7328(3) 0.0318(8) Uani 1 d . .
O13 O 0.5131(4) 0.7102(4) 0.7819(3) 0.0317(8) Uani 1 d . .
N20 N 0.1555(5) 0.2520(4) 0.3840(4) 0.0271(10) Uani 1 d . .
O21 O 0.1098(4) 0.3547(3) 0.2871(3) 0.0294(8) Uani 1 d . .
O22 O 0.1485(5) 0.1313(4) 0.3966(4) 0.0425(10) Uani 1 d . .
O23 O 0.2065(4) 0.2737(4) 0.4675(3) 0.0306(8) Uani 1 d . .
O1W O 0.4111(6) 0.3851(6) 0.6239(6) 0.0658(14) Uani 1 d . .
O2W O 0.4993(22) 0.1990(21) 0.8502(19) 0.163(7) Uani 0.50 d P .

loop_
_atom_type_symbol
_atom_type_description
_atom_type_scat_dispersion_real
_atom_type_scat_dispersion_imag
_atom_type_scat_source
C C 0.0033 0.0016 'International Tables Vol C Tables 4.2.6.8 and 6.1.1.4'
H H 0.0000 0.0000 'International Tables Vol C Tables 4.2.6.8 and 6.1.1.4'
N N 0.0061 0.0033 'International Tables Vol C Tables 4.2.6.8 and 6.1.1.4'
O O 0.0106 0.0060 'International Tables Vol C Tables 4.2.6.8 and 6.1.1.4'
Pt Pt -1.7033 8.3905 'International Tables Vol C Tables 4.2.6.8 and 6.1.1.4'

loop_
_geom_angle_atom_site_label_1
_geom_angle_atom_site_label_2
_geom_angle_atom_site_label_3
_geom_angle
_geom_angle_site_symmetry_1
_geom_angle_site_symmetry_3
_geom_angle_publ_flag
N1 Pt1 N1' 172.54(14) . . ?
N1 Pt1 N8' 90.3(2) . . ?
N1' Pt1 N8' 90.8(2) . . ?
N1 Pt1 N8 89.3(2) . . ?
N1' Pt1 N8 89.8(2) . . ?
N8' Pt1 N8 178.63(13) . . ?
C8 N8 Pt1 117.3(3) . . ?
C8 N8 H8A 108.0(3) . . ?
Pt1 N8 H8A 107.98(11) . . ?
C8 N8 H8B 108.0(3) . . ?
Pt1 N8 H8B 107.98(11) . . ?
H8A N8 H8B 107.2 . . ?
C8' N8' Pt1 114.4(3) . . ?
C8' N8' H8'1 108.7(3) . . ?
Pt1 N8' H8'1 108.66(12) . . ?
C8' N8' H8'2 108.7(3) . . ?
Pt1 N8' H8'2 108.66(12) . . ?
H8'1 N8' H8'2 107.6 . . ?
N8 C8 H8C 109.5(3) . . ?
N8 C8 H8D 109.5(3) . . ?
H8C C8 H8D 109.5 . . ?
N8 C8 H8E 109.5(3) . . ?
H8C C8 H8E 109.5 . . ?
H8D C8 H8E 109.5 . . ?
N8' C8' H8'3 109.5(3) . . ?
N8' C8' H8'4 109.5(3) . . ?
H8'3 C8' H8'4 109.5 . . ?
N8' C8' H8'5 109.5(3) . . ?
H8'3 C8' H8'5 109.5 . . ?
H8'4 C8' H8'5 109.5 . . ?
C6 N1 C2 119.0(4) . . ?
C6 N1 Pt1 118.0(3) . . ?
C2 N1 Pt1 122.9(3) . . ?
O2 C2 N3 121.5(5) . . ?
O2 C2 N1 123.2(4) . . ?
N3 C2 N1 115.3(4) . . ?
C4 N3 C2 125.5(4) . . ?
C4 N3 H3 117.2(3) . . ?
C2 N3 H3 117.2(3) . . ?
N3 C4 C5 118.5(4) . . ?
N3 C4 H4 120.7(3) . . ?
C5 C4 H4 120.7(3) . . ?
C4 C5 C6 117.2(5) . . ?
C4 C5 H5 121.4(3) . . ?
C6 C5 H5 121.4(3) . . ?
N1 C6 C5 124.4(4) . . ?
N1 C6 H6 117.8(3) . . ?
C5 C6 H6 117.8(3) . . ?
C6' N1' C2' 119.0(4) . . ?
C6' N1' Pt1 119.4(3) . . ?
C2' N1' Pt1 121.6(3) . . ?
O2' C2' N3' 120.4(4) . . ?
O2' C2' N1' 123.5(4) . . ?
N3' C2' N1' 116.1(4) . . ?
C4' N3' C2' 124.1(4) . . ?
C4' N3' H3' 118.0(3) . . ?
C2' N3' H3' 118.0(3) . . ?
N3' C4' C5' 119.3(5) . . ?
N3' C4' H4' 120.4(3) . . ?
C5' C4' H4' 120.4(3) . . ?
C4' C5' C6' 117.3(5) . . ?
C4' C5' H5' 121.4(3) . . ?
C6' C5' H5' 121.4(3) . . ?
N1' C6' C5' 124.3(5) . . ?
N1' C6' H6' 117.9(3) . . ?
C5' C6' H6' 117.9(3) . . ?
O13 N10 O11 120.6(4) . . ?
O13 N10 O12 119.9(4) . . ?
O11 N10 O12 119.5(4) . . ?
O22 N20 O23 120.3(4) . . ?
O22 N20 O21 120.4(4) . . ?
O23 N20 O21 119.3(4) . . ?

loop_
_geom_bond_atom_site_label_1
_geom_bond_atom_site_label_2
_geom_bond_distance
_geom_bond_site_symmetry_2
_geom_bond_publ_flag
Pt1 N1 2.014(4) . ?
Pt1 N1' 2.025(4) . ?
Pt1 N8' 2.053(4) . ?
Pt1 N8 2.062(4) . ?
N8 C8 1.476(7) . ?
N8 H8A 0.90 . ?
N8 H8B 0.90 . ?
N8' C8' 1.501(7) . ?
N8' H8'1 0.90 . ?
N8' H8'2 0.90 . ?
C8 H8C 0.96 . ?
C8 H8D 0.96 . ?
C8 H8E 0.96 . ?
C8' H8'3 0.96 . ?
C8' H8'4 0.96 . ?
C8' H8'5 0.96 . ?
N1 C6 1.329(7) . ?
N1 C2 1.414(7) . ?
C2 O2 1.220(6) . ?
C2 N3 1.366(6) . ?
N3 C4 1.341(7) . ?
N3 H3 0.86 . ?
C4 C5 1.374(7) . ?
C4 H4 0.93 . ?
C5 C6 1.376(7) . ?
C5 H5 0.93 . ?
C6 H6 0.93 . ?
N1' C6' 1.329(7) . ?
N1' C2' 1.395(6) . ?
C2' O2' 1.225(6) . ?
C2' N3' 1.377(6) . ?
N3' C4' 1.341(7) . ?
N3' H3' 0.86 . ?
C4' C5' 1.359(8) . ?
C4' H4' 0.93 . ?
C5' C6' 1.372(7) . ?
C5' H5' 0.93 . ?
C6' H6' 0.93 . ?
N10 O13 1.237(5) . ?
N10 O11 1.259(5) . ?
N10 O12 1.261(5) . ?
N20 O22 1.239(5) . ?
N20 O23 1.252(5) . ?
N20 O21 1.266(5) . ?

loop_
_geom_torsion_atom_site_label_1
_geom_torsion_atom_site_label_2
_geom_torsion_atom_site_label_3
_geom_torsion_atom_site_label_4
_geom_torsion
_geom_torsion_site_symmetry_1
_geom_torsion_site_symmetry_2
_geom_torsion_site_symmetry_3
_geom_torsion_site_symmetry_4
_geom_torsion_publ_flag
N1 Pt1 N8 C8 81.0(4) . . . . ?
N1' Pt1 N8 C8 -91.6(4) . . . . ?
N8' Pt1 N8 C8 153.5(50) . . . . ?
N1 Pt1 N8' C8' 91.7(4) . . . . ?
N1' Pt1 N8' C8' -95.7(4) . . . . ?
N8 Pt1 N8' C8' 19.2(53) . . . . ?
N1' Pt1 N1 C6 -3.9(12) . . . . ?
N8' Pt1 N1 C6 94.0(4) . . . . ?
N8 Pt1 N1 C6 -87.3(4) . . . . ?
N1' Pt1 N1 C2 178.5(9) . . . . ?
N8' Pt1 N1 C2 -83.5(4) . . . . ?
N8 Pt1 N1 C2 95.1(4) . . . . ?
C6 N1 C2 O2 -179.5(5) . . . . ?
Pt1 N1 C2 O2 -1.9(7) . . . . ?
C6 N1 C2 N3 1.7(6) . . . . ?
Pt1 N1 C2 N3 179.3(3) . . . . ?
O2 C2 N3 C4 179.0(5) . . . . ?
N1 C2 N3 C4 -2.1(7) . . . . ?
C2 N3 C4 C5 1.7(7) . . . . ?
N3 C4 C5 C6 -0.7(7) . . . . ?
C2 N1 C6 C5 -1.1(7) . . . . ?
Pt1 N1 C6 C5 -178.7(4) . . . . ?
C4 C5 C6 N1 0.5(7) . . . . ?
N1 Pt1 N1' C6' 4.6(12) . . . . ?
N8' Pt1 N1' C6' -93.3(4) . . . . ?
N8 Pt1 N1' C6' 88.0(4) . . . . ?
N1 Pt1 N1' C2' -175.4(9) . . . . ?
N8' Pt1 N1' C2' 86.8(4) . . . . ?
N8 Pt1 N1' C2' -92.0(4) . . . . ?
C6' N1' C2' O2' 178.4(5) . . . . ?
Pt1 N1' C2' O2' -1.6(7) . . . . ?
C6' N1' C2' N3' -1.7(7) . . . . ?
Pt1 N1' C2' N3' 178.2(3) . . . . ?
O2' C2' N3' C4' -177.4(5) . . . . ?
N1' C2' N3' C4' 2.7(7) . . . . ?
C2' N3' C4' C5' -1.9(8) . . . . ?
N3' C4' C5' C6' 0.1(8) . . . . ?
C2' N1' C6' C5' 0.0(7) . . . . ?
Pt1 N1' C6' C5' -179.9(4) . . . . ?
C4' C5' C6' N1' 0.8(8) . . . . ?
